data_7220325
loop_
_publ_author_name
'Wan, Xiu-Yan'
'Jiang, Fei-Long'
'Chen, Lian'
'Pan, Jie'
'Zhou, Kang'
'Su, Kong-Zhao'
'Pang, Jian-Dong'
'Lyu, Guang-Xun'
'Hong, Mao-Chun'

_publ_section_title
;
 Structural variability, unusual thermochromic luminescence and
 nitrobenzene sensing properties of five Zn(ii) coordination polymers
 assembled from a terphenyl-hexacarboxylate ligand
;
_journal_issue 20
_journal_name_full CrystEngComm
_journal_page_first 3829
_journal_paper_doi 10.1039/C5CE00420A
_journal_volume 17
_journal_year 2015
_chemical_formula_sum 'C24 H13 N0 O13 Zn'
_chemical_formula_weight 574.71
_chemical_name_systematic
; 
 ? 
;
_space_group_IT_number 14
_symmetry_cell_setting monoclinic
_symmetry_space_group_name_Hall '-P 2ybc'
_symmetry_space_group_name_H-M 'P 1 21/c 1'
_atom_sites_solution_hydrogens geom
_atom_sites_solution_primary direct
_atom_sites_solution_secondary difmap
_audit_creation_method SHELXL-97
_audit_update_record
;
2014-09-25 deposited with the CCDC.
2015-04-13 downloaded from the CCDC.
;
_cell_angle_alpha 90.00
_cell_angle_beta 108.520(5)
_cell_angle_gamma 90.00
_cell_formula_units_Z 4
_cell_length_a 11.0076(4)
_cell_length_b 21.4138(8)
_cell_length_c 13.7391(6)
_cell_measurement_temperature 100(2)
_cell_volume 3070.8(2)
_computing_structure_refinement 'SHELXL-97 (Sheldrick, 1997)'
_computing_structure_solution 'SHELXS-97 (Sheldrick, 1990)'
_diffrn_ambient_temperature 100(2)
_diffrn_detector_area_resol_mean 10.5594
_diffrn_measured_fraction_theta_full 0.984
_diffrn_measured_fraction_theta_max 0.984
_diffrn_measurement_device_type 'SuperNova, Dual, Cu at zero, Atlas'
_diffrn_measurement_method '\w scans'
_diffrn_radiation_monochromator graphite
_diffrn_radiation_source 'fine-focus sealed tube'
_diffrn_radiation_type CuK\a
_diffrn_radiation_wavelength 1.54184
_diffrn_reflns_av_R_equivalents 0.0000
_diffrn_reflns_av_sigmaI/netI 0.0832
_diffrn_reflns_limit_h_max 12
_diffrn_reflns_limit_h_min -13
_diffrn_reflns_limit_k_max 26
_diffrn_reflns_limit_k_min 0
_diffrn_reflns_limit_l_max 16
_diffrn_reflns_limit_l_min 0
_diffrn_reflns_number 5738
_diffrn_reflns_theta_full 69.99
_diffrn_reflns_theta_max 69.99
_diffrn_reflns_theta_min 3.97
_diffrn_standards_number 10497
_exptl_absorpt_coefficient_mu 1.616
_exptl_absorpt_correction_T_max 1.00000
_exptl_absorpt_correction_T_min 0.70445
_exptl_absorpt_correction_type multi-scan
_exptl_crystal_colour colorless
_exptl_crystal_density_diffrn 1.243
_exptl_crystal_density_method 'not measured'
_exptl_crystal_description block
_exptl_crystal_F_000 1164
_exptl_crystal_size_max 0.15
_exptl_crystal_size_mid 0.15
_exptl_crystal_size_min 0.12
_platon_squeeze_details
;
;
_refine_diff_density_max 0.464
_refine_diff_density_min -0.376
_refine_diff_density_rms 0.074
_refine_ls_extinction_method none
_refine_ls_goodness_of_fit_ref 1.001
_refine_ls_hydrogen_treatment mixed
_refine_ls_matrix_type full
_refine_ls_number_parameters 347
_refine_ls_number_reflns 5738
_refine_ls_number_restraints 3
_refine_ls_restrained_S_all 1.001
_refine_ls_R_factor_all 0.0624
_refine_ls_R_factor_gt 0.0457
_refine_ls_shift/su_max 0.000
_refine_ls_shift/su_mean 0.000
_refine_ls_structure_factor_coef Fsqd
_refine_ls_weighting_details 'calc w=1/[\s^2^(Fo^2^)+(0.0248P)^2^+0.0000P] where P=(Fo^2^+2Fc^2^)/3'
_refine_ls_weighting_scheme calc
_refine_ls_wR_factor_gt 0.0989
_refine_ls_wR_factor_ref 0.1056
_reflns_number_gt 4131
_reflns_number_total 5738
_reflns_threshold_expression >2sigma(I)
_cod_data_source_file c5ce00420a2.cif
_cod_data_source_block c:2
_cod_depositor_comments 'Adding full bibliography for 7220324--7220328.cif.'
_cod_original_sg_symbol_H-M P21/c
_cod_database_code 7220325

loop_
_symmetry_equiv_pos_as_xyz
'x, y, z'
'-x, y+1/2, -z+1/2'
'-x, -y, -z'
'x, -y-1/2, z-1/2'

loop_
_atom_site_label
_atom_site_type_symbol
_atom_site_fract_x
_atom_site_fract_y
_atom_site_fract_z
_atom_site_U_iso_or_equiv
_atom_site_adp_type
_atom_site_occupancy
_atom_site_symmetry_multiplicity
_atom_site_calc_flag
_atom_site_refinement_flags
Zn1 Zn 1.11893(4) 1.062856(18) 0.66194(3) 0.01715(10) Uani 1 1 d .
O2 O 1.1216(2) 0.97289(10) 0.65338(19) 0.0265(5) Uani 1 1 d .
O12 O 0.4314(2) 0.50560(11) 0.3904(2) 0.0352(6) Uani 1 1 d .
O7 O 0.80883(19) 0.89188(10) 0.43343(16) 0.0201(4) Uani 1 1 d .
O9 O 0.64416(19) 0.64492(10) 0.71223(16) 0.0195(4) Uani 1 1 d .
O8 O 0.80953(17) 0.59159(9) 0.69315(15) 0.0154(4) Uani 1 1 d .
O10 O 0.20909(19) 0.81486(10) 0.40279(18) 0.0242(5) Uani 1 1 d .
O1 O 0.93117(14) 1.07310(7) 0.6313(2) 0.0349(6) Uani 1 1 d D
C11 C 0.75708(14) 0.68802(7) 0.60438(16) 0.0172(6) Uani 1 1 d R
C10 C 0.88186(14) 0.70954(7) 0.63019(16) 0.0172(6) Uani 1 1 d R
H10 H 0.9466 0.6891 0.6834 0.021 Uiso 1 1 calc R
O6 O 0.91241(19) 0.82065(10) 0.37467(17) 0.0213(5) Uani 1 1 d .
O5 O 1.3629(2) 0.66299(11) 0.6851(2) 0.0316(6) Uani 1 1 d .
O13 O 0.2374(2) 0.51916(11) 0.4065(2) 0.0280(5) Uani 1 1 d .
H13A H 0.2327 0.4802 0.3990 0.042 Uiso 1 1 calc R
O11 O 0.07681(19) 0.73238(10) 0.38495(18) 0.0226(5) Uani 1 1 d .
H11A H 0.0229 0.7595 0.3876 0.034 Uiso 1 1 calc R
O4 O 1.49963(19) 0.74363(11) 0.70739(17) 0.0238(5) Uani 1 1 d .
H4A H 1.5503 0.7166 0.6984 0.036 Uiso 1 1 calc R
C1 C 1.2184(3) 0.94121(15) 0.6535(2) 0.0224(6) Uani 1 1 d .
C7 C 1.0488(3) 0.78431(14) 0.6139(2) 0.0163(6) Uani 1 1 d .
C9 C 0.9153(3) 0.76028(14) 0.5805(2) 0.0169(6) Uani 1 1 d .
C14 C 0.6939(3) 0.76629(14) 0.4731(2) 0.0198(6) Uani 1 1 d .
H14 H 0.6296 0.7862 0.4189 0.024 Uiso 1 1 calc R
C2 C 1.1978(3) 0.87099(14) 0.6481(2) 0.0178(6) Uani 1 1 d .
C15 C 0.8188(3) 0.78811(14) 0.5005(2) 0.0166(6) Uani 1 1 d .
C8 C 1.0736(3) 0.84838(13) 0.6212(2) 0.0157(6) Uani 1 1 d .
H8 H 1.0041 0.8769 0.6075 0.019 Uiso 1 1 calc R
C3 C 1.3010(3) 0.83025(14) 0.6696(2) 0.0181(6) Uani 1 1 d .
H3 H 1.3860 0.8458 0.6868 0.022 Uiso 1 1 calc R
C21 C 0.2726(3) 0.64823(15) 0.4127(2) 0.0185(6) Uani 1 1 d .
H21 H 0.1869 0.6333 0.3905 0.022 Uiso 1 1 calc R
C4 C 1.2780(3) 0.76622(14) 0.6655(2) 0.0178(6) Uani 1 1 d .
C12 C 0.7313(3) 0.63815(13) 0.6730(2) 0.0158(6) Uani 1 1 d .
C6 C 1.1533(3) 0.74323(14) 0.6386(2) 0.0166(6) Uani 1 1 d .
H6 H 1.1390 0.6994 0.6371 0.020 Uiso 1 1 calc R
C16 C 0.8501(3) 0.83608(14) 0.4315(2) 0.0177(6) Uani 1 1 d .
C23 C 0.1905(3) 0.75886(15) 0.4036(2) 0.0187(6) Uani 1 1 d .
C24 C 0.4225(3) 0.73375(14) 0.4613(2) 0.0184(6) Uani 1 1 d .
H24 H 0.4382 0.7774 0.4692 0.022 Uiso 1 1 calc R
C5 C 1.3838(3) 0.71889(15) 0.6873(2) 0.0190(6) Uani 1 1 d .
C13 C 0.6599(3) 0.71525(14) 0.5238(2) 0.0178(6) Uani 1 1 d .
C20 C 0.3532(3) 0.53868(15) 0.4080(2) 0.0213(6) Uani 1 1 d .
O3 O 1.3242(2) 0.96237(12) 0.6582(2) 0.0413(7) Uani 1 1 d .
C19 C 0.3743(3) 0.60675(14) 0.4322(2) 0.0173(6) Uani 1 1 d .
C17 C 0.5256(3) 0.69204(14) 0.4854(2) 0.0179(6) Uani 1 1 d .
C18 C 0.5004(3) 0.62863(15) 0.4679(2) 0.0193(6) Uani 1 1 d .
H18 H 0.5695 0.6000 0.4803 0.023 Uiso 1 1 calc R
C22 C 0.2972(3) 0.71179(14) 0.4258(2) 0.0170(6) Uani 1 1 d .
H1A H 0.880(2) 1.0422(8) 0.619(3) 0.020 Uiso 1 1 d D
H1B H 0.896(3) 1.1090(7) 0.613(3) 0.020 Uiso 1 1 d D

loop_
_atom_site_aniso_label
_atom_site_aniso_U_11
_atom_site_aniso_U_22
_atom_site_aniso_U_33
_atom_site_aniso_U_23
_atom_site_aniso_U_13
_atom_site_aniso_U_12
Zn1 0.01643(18) 0.01172(18) 0.0229(2) 0.00012(16) 0.00575(15) -0.00178(16)
O2 0.0299(12) 0.0114(10) 0.0381(13) -0.0019(10) 0.0104(10) -0.0036(9)
O12 0.0279(12) 0.0229(13) 0.0567(17) -0.0097(12) 0.0162(12) 0.0008(10)
O7 0.0212(10) 0.0143(10) 0.0250(11) 0.0028(8) 0.0076(9) 0.0013(8)
O9 0.0163(10) 0.0192(11) 0.0246(11) 0.0033(9) 0.0086(9) 0.0005(8)
O8 0.0143(9) 0.0092(9) 0.0211(10) -0.0007(8) 0.0032(8) -0.0004(7)
O10 0.0180(10) 0.0215(12) 0.0321(12) 0.0019(10) 0.0064(9) 0.0013(9)
O1 0.0146(10) 0.0191(12) 0.0653(18) 0.0078(12) 0.0044(11) -0.0011(9)
C11 0.0150(13) 0.0143(14) 0.0228(15) 0.0012(12) 0.0068(12) -0.0018(11)
C10 0.0149(13) 0.0161(14) 0.0212(15) 0.0041(12) 0.0065(12) 0.0026(11)
O6 0.0144(9) 0.0190(11) 0.0312(12) 0.0068(9) 0.0083(9) 0.0043(8)
O5 0.0212(11) 0.0199(12) 0.0549(16) 0.0145(11) 0.0136(11) 0.0072(9)
O13 0.0223(11) 0.0210(12) 0.0408(14) -0.0118(11) 0.0102(10) -0.0061(9)
O11 0.0129(9) 0.0222(11) 0.0324(12) -0.0015(10) 0.0069(9) 0.0020(8)
O4 0.0155(10) 0.0263(12) 0.0297(12) -0.0032(10) 0.0075(9) 0.0045(9)
C1 0.0244(15) 0.0195(16) 0.0194(15) -0.0003(12) 0.0013(12) -0.0040(14)
C7 0.0157(14) 0.0150(14) 0.0190(15) 0.0020(11) 0.0068(12) 0.0001(11)
C9 0.0164(14) 0.0138(14) 0.0226(15) 0.0020(11) 0.0093(12) 0.0008(11)
C14 0.0160(14) 0.0187(15) 0.0238(16) 0.0050(12) 0.0050(12) -0.0004(12)
C2 0.0167(14) 0.0184(15) 0.0156(14) 0.0003(11) 0.0013(12) -0.0035(11)
C15 0.0144(13) 0.0162(14) 0.0200(15) 0.0025(11) 0.0066(12) 0.0014(11)
C8 0.0152(13) 0.0145(14) 0.0182(14) 0.0022(11) 0.0064(12) 0.0021(11)
C3 0.0130(13) 0.0216(16) 0.0171(14) -0.0007(12) 0.0011(12) -0.0029(11)
C21 0.0126(13) 0.0221(16) 0.0197(15) -0.0024(12) 0.0035(12) -0.0015(11)
C4 0.0160(13) 0.0184(15) 0.0199(15) 0.0043(12) 0.0070(12) 0.0036(12)
C12 0.0121(13) 0.0136(14) 0.0204(15) -0.0001(11) 0.0033(12) -0.0033(11)
C6 0.0175(14) 0.0163(14) 0.0168(14) 0.0036(11) 0.0066(12) 0.0028(11)
C16 0.0103(13) 0.0185(15) 0.0212(15) 0.0028(12) 0.0005(12) -0.0028(11)
C23 0.0142(13) 0.0233(16) 0.0184(14) 0.0002(12) 0.0050(12) 0.0032(12)
C24 0.0170(14) 0.0148(14) 0.0254(16) 0.0028(12) 0.0097(13) -0.0012(11)
C5 0.0161(14) 0.0250(17) 0.0169(14) 0.0072(12) 0.0067(12) 0.0064(12)
C13 0.0132(13) 0.0168(14) 0.0214(15) 0.0018(12) 0.0027(12) -0.0018(11)
C20 0.0190(14) 0.0189(15) 0.0234(16) -0.0033(12) 0.0032(13) 0.0014(12)
O3 0.0239(12) 0.0185(12) 0.077(2) -0.0006(12) 0.0095(13) -0.0117(10)
C19 0.0171(14) 0.0164(15) 0.0185(14) -0.0009(11) 0.0061(12) -0.0005(11)
C17 0.0138(13) 0.0193(15) 0.0203(15) 0.0038(12) 0.0050(12) -0.0017(11)
C18 0.0134(13) 0.0218(16) 0.0210(15) 0.0005(12) 0.0031(12) 0.0010(11)
C22 0.0157(13) 0.0173(15) 0.0186(15) 0.0001(11) 0.0064(12) -0.0009(12)

loop_
_atom_type_symbol
_atom_type_description
_atom_type_scat_dispersion_real
_atom_type_scat_dispersion_imag
_atom_type_scat_source
C C 0.0181 0.0091 'International Tables Vol C Tables 4.2.6.8 and 6.1.1.4'
H H 0.0000 0.0000 'International Tables Vol C Tables 4.2.6.8 and 6.1.1.4'
N N 0.0311 0.0180 'International Tables Vol C Tables 4.2.6.8 and 6.1.1.4'
O O 0.0492 0.0322 'International Tables Vol C Tables 4.2.6.8 and 6.1.1.4'
Zn Zn -1.5491 0.6778 'International Tables Vol C Tables 4.2.6.8 and 6.1.1.4'

loop_
_geom_angle_atom_site_label_1
_geom_angle_atom_site_label_2
_geom_angle_atom_site_label_3
_geom_angle
_geom_angle_site_symmetry_1
_geom_angle_site_symmetry_3
O2 Zn1 O1 97.60(8) . .
O2 Zn1 O7 115.42(10) . 3_776
O1 Zn1 O7 114.46(10) . 3_776
O2 Zn1 O8 111.12(10) . 2_756
O1 Zn1 O8 103.41(10) . 2_756
O7 Zn1 O8 113.23(8) 3_776 2_756
O2 Zn1 C16 142.69(10) . 3_776
O1 Zn1 C16 95.44(8) . 3_776
O7 Zn1 C16 28.80(9) 3_776 3_776
O8 Zn1 C16 99.47(9) 2_756 3_776
C1 O2 Zn1 124.4(2) . .
C16 O7 Zn1 102.86(17) . 3_776
C12 O8 Zn1 118.58(18) . 2_746
Zn1 O1 H1A 122.4(19) . .
Zn1 O1 H1B 120.0(19) . .
H1A O1 H1B 115.3(16) . .
C10 C11 C13 120.72(13) . .
C10 C11 C12 116.34(12) . .
C13 C11 C12 122.75(19) . .
C11 C10 C9 121.97(14) . .
C11 C10 H10 119.0 . .
C9 C10 H10 119.0 . .
C20 O13 H13A 109.5 . .
C23 O11 H11A 109.5 . .
C5 O4 H4A 109.5 . .
O3 C1 O2 125.9(3) . .
O3 C1 C2 119.4(3) . .
O2 C1 C2 114.7(3) . .
C8 C7 C6 118.2(3) . .
C8 C7 C9 120.9(3) . .
C6 C7 C9 120.8(3) . .
C10 C9 C15 117.7(2) . .
C10 C9 C7 120.6(2) . .
C15 C9 C7 121.7(3) . .
C15 C14 C13 121.5(3) . .
C15 C14 H14 119.2 . .
C13 C14 H14 119.2 . .
C8 C2 C3 120.6(3) . .
C8 C2 C1 118.6(3) . .
C3 C2 C1 120.8(3) . .
C14 C15 C9 120.7(3) . .
C14 C15 C16 117.6(3) . .
C9 C15 C16 121.1(2) . .
C2 C8 C7 121.1(3) . .
C2 C8 H8 119.5 . .
C7 C8 H8 119.5 . .
C2 C3 C4 119.0(3) . .
C2 C3 H3 120.5 . .
C4 C3 H3 120.5 . .
C22 C21 C19 119.4(3) . .
C22 C21 H21 120.3 . .
C19 C21 H21 120.3 . .
C3 C4 C6 120.6(3) . .
C3 C4 C5 122.5(3) . .
C6 C4 C5 116.8(3) . .
O9 C12 O8 123.4(3) . .
O9 C12 C11 120.7(2) . .
O8 C12 C11 115.8(2) . .
C4 C6 C7 120.4(3) . .
C4 C6 H6 119.8 . .
C7 C6 H6 119.8 . .
O6 C16 O7 122.2(3) . .
O6 C16 C15 119.8(3) . .
O7 C16 C15 117.9(2) . .
O6 C16 Zn1 73.96(17) . 3_776
O7 C16 Zn1 48.34(14) . 3_776
C15 C16 Zn1 166.1(2) . 3_776
O10 C23 O11 124.9(3) . .
O10 C23 C22 122.6(3) . .
O11 C23 C22 112.5(3) . .
C22 C24 C17 120.5(3) . .
C22 C24 H24 119.8 . .
C17 C24 H24 119.8 . .
O5 C5 O4 124.0(3) . .
O5 C5 C4 122.1(3) . .
O4 C5 C4 113.9(3) . .
C11 C13 C14 117.3(2) . .
C11 C13 C17 124.4(2) . .
C14 C13 C17 118.2(3) . .
O12 C20 O13 123.8(3) . .
O12 C20 C19 123.4(3) . .
O13 C20 C19 112.8(3) . .
C21 C19 C18 120.3(3) . .
C21 C19 C20 121.5(3) . .
C18 C19 C20 118.1(3) . .
C18 C17 C24 118.7(3) . .
C18 C17 C13 120.5(3) . .
C24 C17 C13 120.7(3) . .
C17 C18 C19 120.6(3) . .
C17 C18 H18 119.7 . .
C19 C18 H18 119.7 . .
C21 C22 C24 120.5(3) . .
C21 C22 C23 121.6(3) . .
C24 C22 C23 117.9(3) . .

loop_
_geom_bond_atom_site_label_1
_geom_bond_atom_site_label_2
_geom_bond_distance
_geom_bond_site_symmetry_2
Zn1 O2 1.931(2) .
Zn1 O1 1.9861(15) .
Zn1 O7 1.988(2) 3_776
Zn1 O8 1.992(2) 2_756
Zn1 C16 2.594(3) 3_776
O2 C1 1.263(4) .
O12 C20 1.197(4) .
O7 C16 1.282(4) .
O7 Zn1 1.988(2) 3_776
O9 C12 1.248(3) .
O8 C12 1.289(3) .
O8 Zn1 1.992(2) 2_746
O10 C23 1.217(4) .
O1 H1A 0.851(9) .
O1 H1B 0.860(10) .
C11 C10 1.3839 .
C11 C13 1.399(3) .
C11 C12 1.510(3) .
C10 C9 1.394(3) .
C10 H10 0.9500 .
O6 C16 1.237(4) .
O5 C5 1.218(4) .
O13 C20 1.336(4) .
O13 H13A 0.8400 .
O11 C23 1.323(3) .
O11 H11A 0.8400 .
O4 C5 1.326(3) .
O4 H4A 0.8400 .
C1 O3 1.232(4) .
C1 C2 1.519(4) .
C7 C8 1.396(4) .
C7 C6 1.401(4) .
C7 C9 1.485(4) .
C9 C15 1.397(4) .
C14 C15 1.386(4) .
C14 C13 1.408(4) .
C14 H14 0.9500 .
C2 C8 1.385(4) .
C2 C3 1.388(4) .
C15 C16 1.510(4) .
C8 H8 0.9500 .
C3 C4 1.392(4) .
C3 H3 0.9500 .
C21 C22 1.388(4) .
C21 C19 1.387(4) .
C21 H21 0.9500 .
C4 C6 1.394(4) .
C4 C5 1.500(4) .
C6 H6 0.9500 .
C16 Zn1 2.594(3) 3_776
C23 C22 1.504(4) .
C24 C22 1.390(4) .
C24 C17 1.399(4) .
C24 H24 0.9500 .
C13 C17 1.489(4) .
C20 C19 1.497(4) .
C19 C18 1.398(4) .
C17 C18 1.391(4) .
C18 H18 0.9500 .

loop_
_platon_squeeze_void_nr
_platon_squeeze_void_average_x
_platon_squeeze_void_average_y
_platon_squeeze_void_average_z
_platon_squeeze_void_volume
_platon_squeeze_void_count_electrons
_platon_squeeze_void_content
1 -0.016 0.000 -0.016 538 168 ' '
2 -0.152 0.500 0.348 538 168 ' '
